data_7006101
loop_
_publ_author_name
'Lardi\'es, Nora'
'Romeo, Inocencio'
'Cerrada, Elena'
'Laguna, Mariano'
'Skabara, Peter J.'

_publ_section_title
;
 Synthesis and properties of alkynethiolate gold(i) complexes
;
_journal_issue 45
_journal_name_full 'Dalton Transactions'
_journal_page_first 5329
_journal_paper_doi 10.1039/b708966j
_journal_year 2007
_chemical_formula_sum 'C24 H18 Au P S2'
_chemical_formula_weight 598.44
_chemical_name_systematic
;
?
;
_space_group_IT_number 2
_symmetry_cell_setting triclinic
_symmetry_space_group_name_Hall '-P 1'
_symmetry_space_group_name_H-M 'P -1'
_atom_sites_solution_hydrogens geom
_atom_sites_solution_primary direct
_atom_sites_solution_secondary difmap
_audit_creation_method SHELXL-97
_cell_angle_alpha 72.878(2)
_cell_angle_beta 79.661(2)
_cell_angle_gamma 68.013(2)
_cell_formula_units_Z 4
_cell_length_a 10.0385(9)
_cell_length_b 12.8538(12)
_cell_length_c 18.5414(17)
_cell_measurement_temperature 273(2)
_cell_volume 2113.6(3)
_computing_cell_refinement 'BRUKER SMART'
_computing_data_collection 'BRUKER SMART'
_computing_data_reduction 'BRUKER SHELXTL'
_computing_molecular_graphics 'BRUKER SHELXTL'
_computing_publication_material 'WinGX v1.10.01'
_computing_structure_refinement 'SHELXL-97 (Sheldrick, 1997)'
_computing_structure_solution 'SHELXS-97 (Sheldrick, 1990)'
_diffrn_ambient_temperature 273(2)
_diffrn_measured_fraction_theta_full 0.688
_diffrn_measured_fraction_theta_max 0.688
_diffrn_measurement_device_type 'CCD area Detector'
_diffrn_measurement_method 'Phi and Omega Scans'
_diffrn_radiation_monochromator graphite
_diffrn_radiation_source 'fine-focus sealed tube'
_diffrn_radiation_type MoK\a
_diffrn_radiation_wavelength 0.71073
_diffrn_reflns_av_R_equivalents 0.0571
_diffrn_reflns_av_sigmaI/netI 0.1580
_diffrn_reflns_limit_h_max 13
_diffrn_reflns_limit_h_min -13
_diffrn_reflns_limit_k_max 17
_diffrn_reflns_limit_k_min -17
_diffrn_reflns_limit_l_max 24
_diffrn_reflns_limit_l_min -24
_diffrn_reflns_number 16867
_diffrn_reflns_theta_full 28.30
_diffrn_reflns_theta_max 28.30
_diffrn_reflns_theta_min 1.76
_exptl_absorpt_coefficient_mu 7.241
_exptl_absorpt_correction_T_max 1.00
_exptl_absorpt_correction_T_min 0.6632
_exptl_absorpt_correction_type 'multi-scan correction'
_exptl_crystal_colour yellow
_exptl_crystal_density_diffrn 1.881
_exptl_crystal_density_method 'not measured'
_exptl_crystal_description block
_exptl_crystal_F_000 1152
_exptl_crystal_size_max 0.188
_exptl_crystal_size_mid 0.116
_exptl_crystal_size_min 0.065
_refine_diff_density_max 1.658
_refine_diff_density_min -1.132
_refine_diff_density_rms 0.153
_refine_ls_extinction_method none
_refine_ls_goodness_of_fit_ref 0.704
_refine_ls_hydrogen_treatment mixed
_refine_ls_matrix_type full
_refine_ls_number_parameters 496
_refine_ls_number_reflns 7228
_refine_ls_number_restraints 124
_refine_ls_restrained_S_all 0.712
_refine_ls_R_factor_all 0.0669
_refine_ls_R_factor_gt 0.0445
_refine_ls_shift/su_max 0.003
_refine_ls_shift/su_mean 0.000
_refine_ls_structure_factor_coef Fsqd
_refine_ls_weighting_details 'calc w=1/[\s^2^(Fo^2^)+(0.0000P)^2^+0.0000P] where P=(Fo^2^+2Fc^2^)/3'
_refine_ls_weighting_scheme calc
_refine_ls_wR_factor_gt 0.0898
_refine_ls_wR_factor_ref 0.0961
_reflns_number_gt 4948
_reflns_number_total 7228
_reflns_threshold_expression >2sigma(I)
_cod_data_source_file b708966j.txt
_cod_data_source_block ele61asl
_cod_depositor_comments
;
The following automatic conversions were performed:
'_symmetry_cell_setting' value 'Triclinic' changed to 'triclinic'
according to '/home/saulius/struct/CIF-dictionaries/cif_core.dic'
dictionary named 'cif_core.dic' version 2.4.1 from 2010-06-29.

Automatic conversion script
Id: cif_fix_enum 1527 2010-12-29 10:47:43Z saulius 
;
_cod_original_sg_symbol_H-M P-1
_cod_database_code 7006101

loop_
_symmetry_equiv_pos_as_xyz
'x, y, z'
'-x, -y, -z'

loop_
_atom_site_label
_atom_site_type_symbol
_atom_site_fract_x
_atom_site_fract_y
_atom_site_fract_z
_atom_site_U_iso_or_equiv
_atom_site_adp_type
_atom_site_occupancy
_atom_site_symmetry_multiplicity
_atom_site_calc_flag
_atom_site_refinement_flags
_atom_site_disorder_assembly
_atom_site_disorder_group
Au1 Au 0.72275(3) 0.88790(3) 0.176543(17) 0.01952(10) Uani 1 1 d . . .
Au2 Au 0.70534(3) 0.77033(3) 0.345358(17) 0.01672(9) Uani 1 1 d . . .
S1 S 0.5233(2) 1.0232(2) 0.22250(12) 0.0244(5) Uani 1 1 d . . .
S2 S 0.5231(2) 0.7352(2) 0.30396(12) 0.0220(5) Uani 1 1 d . . .
C9 C 0.6312(9) 0.3707(8) 0.4072(4) 0.0252(19) Uani 1 1 d DU A .
C10 C 0.6886(10) 0.2783(8) 0.3729(5) 0.032(2) Uani 1 1 d DU . .
H10 H 0.7082 0.2886 0.3208 0.039 Uiso 0.343(11) 1 calc PR A 1
H10' H 0.7072 0.2889 0.3207 0.039 Uiso 0.657(11) 1 calc PR A 2
C11 C 0.715(6) 0.1660(16) 0.4247(11) 0.036(7) Uiso 0.343(11) 1 d PDU A 1
H11 H 0.7506 0.0952 0.4119 0.043 Uiso 0.343(11) 1 calc PR A 1
S4 S 0.6671(14) 0.1875(8) 0.5188(5) 0.028(3) Uiso 0.343(11) 1 d PDU A 1
C12 C 0.6174(9) 0.3288(7) 0.4857(5) 0.0261(18) Uani 1 1 d DU . .
H12 H 0.5817 0.3784 0.5178 0.031 Uiso 0.343(11) 1 calc PR A 1
H12' H 0.5826 0.3778 0.5182 0.031 Uiso 0.657(11) 1 calc PR A 2
S4' S 0.7212(8) 0.1489(4) 0.4319(2) 0.0303(13) Uiso 0.657(11) 1 d PDU A 2
C11' C 0.660(3) 0.2067(14) 0.5128(9) 0.027(5) Uiso 0.657(11) 1 d PDU A 2
H11' H 0.6558 0.1650 0.5630 0.032 Uiso 0.657(11) 1 calc PR A 2
P1 P 0.9057(2) 0.7644(2) 0.11893(12) 0.0203(5) Uani 1 1 d . . .
P2 P 0.8807(2) 0.7934(2) 0.39423(12) 0.0171(4) Uani 1 1 d . . .
C1 C 0.5538(9) 1.1508(9) 0.1918(5) 0.027(2) Uani 1 1 d . . .
C2 C 0.5717(10) 1.2404(9) 0.1758(6) 0.030(2) Uani 1 1 d . B .
C7 C 0.5657(9) 0.5937(8) 0.3408(5) 0.0210(19) Uani 1 1 d . A .
C8 C 0.5960(10) 0.4894(9) 0.3681(5) 0.025(2) Uani 1 1 d . . .
C13 C 1.0563(9) 0.8159(8) 0.0818(5) 0.024(2) Uani 1 1 d . . .
C14 C 1.1311(12) 0.8284(10) 0.1331(6) 0.040(3) Uani 1 1 d . . .
H14 H 1.1039 0.8114 0.1847 0.048 Uiso 1 1 calc R . .
C15 C 1.2475(12) 0.8667(12) 0.1059(7) 0.050(3) Uani 1 1 d . . .
H15 H 1.3015 0.8725 0.1395 0.061 Uiso 1 1 calc R . .
C16 C 1.2816(13) 0.8952(11) 0.0312(8) 0.052(4) Uani 1 1 d . . .
H16 H 1.3605 0.9197 0.0140 0.063 Uiso 1 1 calc R . .
C17 C 1.2069(12) 0.8901(11) -0.0198(6) 0.045(3) Uani 1 1 d . . .
H17 H 1.2327 0.9125 -0.0712 0.054 Uiso 1 1 calc R . .
C18 C 1.0890(11) 0.8507(8) 0.0047(5) 0.029(2) Uani 1 1 d . . .
H18 H 1.0346 0.8481 -0.0300 0.034 Uiso 1 1 calc R . .
C19 C 0.8495(10) 0.7435(8) 0.0382(5) 0.023(2) Uani 1 1 d . . .
C20 C 0.7111(9) 0.8086(9) 0.0155(5) 0.026(2) Uani 1 1 d . . .
H20 H 0.6456 0.8575 0.0438 0.031 Uiso 1 1 calc R . .
C21 C 0.6719(11) 0.7995(11) -0.0501(5) 0.037(3) Uani 1 1 d . . .
H21 H 0.5807 0.8450 -0.0663 0.044 Uiso 1 1 calc R . .
C22 C 0.7636(11) 0.7257(9) -0.0909(5) 0.030(2) Uani 1 1 d . . .
H22 H 0.7352 0.7202 -0.1343 0.036 Uiso 1 1 calc R . .
C23 C 0.8985(10) 0.6594(9) -0.0677(5) 0.026(2) Uani 1 1 d . . .
H23 H 0.9618 0.6080 -0.0950 0.031 Uiso 1 1 calc R . .
C24 C 0.9415(10) 0.6689(9) -0.0027(5) 0.027(2) Uani 1 1 d . . .
H24 H 1.0335 0.6241 0.0126 0.032 Uiso 1 1 calc R . .
C25 C 0.9832(9) 0.6211(8) 0.1763(5) 0.0185(18) Uani 1 1 d . . .
C26 C 0.8902(9) 0.5684(8) 0.2256(5) 0.0231(19) Uani 1 1 d . . .
H26 H 0.7920 0.6098 0.2298 0.028 Uiso 1 1 calc R . .
C27 C 0.9449(11) 0.4529(9) 0.2687(6) 0.032(2) Uani 1 1 d . . .
H27 H 0.8831 0.4174 0.3008 0.038 Uiso 1 1 calc R . .
C28 C 1.0897(10) 0.3937(9) 0.2629(6) 0.029(2) Uani 1 1 d . . .
H28 H 1.1256 0.3178 0.2916 0.035 Uiso 1 1 calc R . .
C29 C 1.1847(11) 0.4438(10) 0.2153(6) 0.034(2) Uani 1 1 d . . .
H29 H 1.2829 0.4020 0.2126 0.041 Uiso 1 1 calc R . .
C30 C 1.1321(9) 0.5566(9) 0.1719(5) 0.024(2) Uani 1 1 d . . .
H30 H 1.1953 0.5902 0.1397 0.029 Uiso 1 1 calc R . .
C31 C 1.0297(8) 0.6585(8) 0.4211(5) 0.0185(18) Uani 1 1 d . . .
C32 C 1.1087(9) 0.6013(8) 0.3661(5) 0.0236(19) Uani 1 1 d . . .
H32 H 1.0854 0.6311 0.3160 0.028 Uiso 1 1 calc R . .
C33 C 1.2224(10) 0.4996(9) 0.3867(6) 0.030(2) Uani 1 1 d . . .
H33 H 1.2772 0.4618 0.3499 0.036 Uiso 1 1 calc R . .
C34 C 1.2554(9) 0.4539(9) 0.4596(6) 0.030(2) Uani 1 1 d . . .
H34 H 1.3328 0.3854 0.4721 0.036 Uiso 1 1 calc R . .
C35 C 1.1780(10) 0.5062(9) 0.5145(5) 0.027(2) Uani 1 1 d . . .
H35 H 1.2002 0.4729 0.5646 0.032 Uiso 1 1 calc R . .
C36 C 1.0636(10) 0.6110(8) 0.4955(5) 0.024(2) Uani 1 1 d . . .
H36 H 1.0107 0.6485 0.5328 0.029 Uiso 1 1 calc R . .
C37 C 0.8186(9) 0.8463(8) 0.4783(5) 0.0190(18) Uani 1 1 d . . .
C38 C 0.9132(10) 0.8724(8) 0.5128(5) 0.023(2) Uani 1 1 d . . .
H38 H 1.0047 0.8681 0.4898 0.028 Uiso 1 1 calc R . .
C39 C 0.8703(10) 0.9040(9) 0.5798(5) 0.027(2) Uani 1 1 d . . .
H39 H 0.9339 0.9199 0.6023 0.033 Uiso 1 1 calc R . .
C40 C 0.7330(10) 0.9129(8) 0.6150(5) 0.025(2) Uani 1 1 d . . .
H40 H 0.7048 0.9337 0.6608 0.031 Uiso 1 1 calc R . .
C41 C 0.6381(10) 0.8899(9) 0.5799(5) 0.029(2) Uani 1 1 d . . .
H41 H 0.5453 0.8974 0.6020 0.034 Uiso 1 1 calc R . .
C42 C 0.6806(9) 0.8567(8) 0.5134(5) 0.0214(18) Uani 1 1 d . . .
H42 H 0.6167 0.8407 0.4913 0.026 Uiso 1 1 calc R . .
C43 C 0.9610(8) 0.8946(7) 0.3306(4) 0.0153(17) Uani 1 1 d . . .
C44 C 1.1090(9) 0.8740(7) 0.3217(5) 0.0172(17) Uani 1 1 d . . .
H44 H 1.1719 0.8049 0.3482 0.021 Uiso 1 1 calc R . .
C45 C 1.1616(9) 0.9565(9) 0.2734(5) 0.025(2) Uani 1 1 d . . .
H45 H 1.2602 0.9426 0.2686 0.030 Uiso 1 1 calc R . .
C46 C 1.0740(10) 1.0576(8) 0.2324(5) 0.026(2) Uani 1 1 d . . .
H46 H 1.1120 1.1118 0.1998 0.032 Uiso 1 1 calc R . .
C47 C 0.9249(11) 1.0790(9) 0.2401(5) 0.029(2) Uani 1 1 d . . .
H47 H 0.8633 1.1479 0.2125 0.035 Uiso 1 1 calc R . .
C48 C 0.8696(7) 0.9972(6) 0.2890(4) 0.0228(19) Uani 1 1 d . . .
H48 H 0.7710 1.0113 0.2938 0.027 Uiso 1 1 calc R . .
C3 C 0.5862(7) 1.3542(6) 0.1474(4) 0.035(2) Uani 1 1 d RDU . .
C4 C 0.624(2) 1.3999(13) 0.0703(7) 0.039(4) Uiso 0.604(12) 1 d PDU B 1
H4 H 0.6496 1.3554 0.0353 0.046 Uiso 0.604(12) 1 calc PR B 1
C5 C 0.6210(6) 1.5153(5) 0.0488(3) 0.052(5) Uiso 0.604(12) 1 d PDU B 1
H5 H 0.6347 1.5592 0.0001 0.062 Uiso 0.604(12) 1 calc PR B 1
S3 S 0.5859(6) 1.5581(5) 0.1342(3) 0.0431(16) Uiso 0.604(12) 1 d PRDU B 1
C6 C 0.5503(12) 1.4369(9) 0.1892(6) 0.045(3) Uani 1 1 d DU B .
H6 H 0.5126 1.4275 0.2394 0.054 Uiso 0.604(12) 1 calc PR B 1
H6' H 0.5049 1.4213 0.2375 0.054 Uiso 0.396(12) 1 calc PR B 2
S3' S 0.6598(13) 1.5217(10) 0.0745(6) 0.078(4) Uiso 0.396(12) 1 d PDU B 2
C4' C 0.680(3) 1.3834(16) 0.0869(12) 0.044(5) Uiso 0.396(12) 1 d PDU B 2
H4' H 0.7432 1.3341 0.0583 0.052 Uiso 0.396(12) 1 calc PR B 2
C5' C 0.578(2) 1.5418(15) 0.1634(10) 0.016(4) Uiso 0.396(12) 1 d PDU B 2
H5' H 0.5590 1.6020 0.1861 0.019 Uiso 0.396(12) 1 calc PR B 2

loop_
_atom_site_aniso_label
_atom_site_aniso_U_11
_atom_site_aniso_U_22
_atom_site_aniso_U_33
_atom_site_aniso_U_23
_atom_site_aniso_U_13
_atom_site_aniso_U_12
Au1 0.01846(17) 0.0220(2) 0.01638(16) -0.00481(14) 0.00229(12) -0.00663(16)
Au2 0.01586(16) 0.0181(2) 0.01747(16) -0.00392(13) -0.00130(12) -0.00754(15)
S1 0.0180(10) 0.0235(13) 0.0257(11) -0.0046(10) 0.0056(8) -0.0049(10)
S2 0.0185(10) 0.0231(13) 0.0260(11) -0.0025(9) -0.0050(8) -0.0102(10)
C9 0.021(4) 0.027(5) 0.030(4) -0.014(4) 0.005(3) -0.009(4)
C10 0.030(4) 0.029(5) 0.037(5) -0.011(4) -0.002(4) -0.008(4)
C12 0.023(4) 0.025(5) 0.038(4) -0.014(4) 0.001(3) -0.013(4)
P1 0.0202(11) 0.0249(14) 0.0168(10) -0.0074(9) 0.0036(8) -0.0096(11)
P2 0.0164(10) 0.0196(13) 0.0173(10) -0.0065(9) -0.0019(8) -0.0068(10)
C1 0.012(4) 0.035(6) 0.024(5) -0.009(4) 0.002(3) 0.003(4)
C2 0.026(5) 0.028(6) 0.042(5) -0.017(5) 0.006(4) -0.015(5)
C7 0.014(4) 0.031(6) 0.025(4) -0.012(4) 0.005(3) -0.014(4)
C8 0.023(5) 0.027(6) 0.022(4) -0.006(4) 0.000(3) -0.007(4)
C13 0.021(4) 0.019(5) 0.035(5) -0.015(4) 0.006(4) -0.006(4)
C14 0.044(6) 0.051(8) 0.043(6) -0.025(6) 0.011(5) -0.032(6)
C15 0.039(6) 0.070(9) 0.067(8) -0.034(7) 0.009(6) -0.039(7)
C16 0.043(7) 0.051(8) 0.082(9) -0.038(7) 0.030(6) -0.035(7)
C17 0.047(7) 0.053(8) 0.037(6) -0.023(6) 0.030(5) -0.023(7)
C18 0.038(5) 0.017(5) 0.027(5) -0.001(4) 0.003(4) -0.011(5)
C19 0.035(5) 0.025(6) 0.017(4) -0.004(4) -0.001(4) -0.018(5)
C20 0.019(4) 0.039(6) 0.014(4) -0.005(4) -0.002(3) -0.005(5)
C21 0.026(5) 0.058(8) 0.019(5) -0.015(5) -0.001(4) -0.003(5)
C22 0.038(6) 0.031(6) 0.020(4) -0.004(4) -0.010(4) -0.011(5)
C23 0.031(5) 0.024(5) 0.021(4) -0.011(4) -0.001(4) -0.004(4)
C24 0.026(5) 0.033(6) 0.023(4) -0.007(4) -0.001(4) -0.012(5)
C25 0.017(4) 0.021(5) 0.018(4) -0.010(4) 0.007(3) -0.006(4)
C26 0.015(4) 0.024(5) 0.030(5) -0.014(4) 0.005(3) -0.005(4)
C27 0.030(5) 0.031(6) 0.039(6) -0.014(5) 0.006(4) -0.016(5)
C28 0.032(5) 0.016(5) 0.035(5) -0.006(4) -0.004(4) -0.003(4)
C29 0.031(5) 0.035(7) 0.038(6) -0.017(5) -0.002(4) -0.007(5)
C30 0.016(4) 0.030(6) 0.021(4) -0.005(4) -0.002(3) -0.002(4)
C31 0.010(4) 0.019(5) 0.032(4) -0.012(4) 0.005(3) -0.010(4)
C32 0.023(4) 0.019(5) 0.028(5) -0.004(4) -0.003(4) -0.007(4)
C33 0.019(5) 0.030(6) 0.044(6) -0.017(5) 0.008(4) -0.009(5)
C34 0.011(4) 0.028(6) 0.054(6) -0.014(5) -0.001(4) -0.009(4)
C35 0.032(5) 0.025(6) 0.029(5) 0.003(4) -0.011(4) -0.018(5)
C36 0.031(5) 0.023(5) 0.027(4) -0.006(4) -0.004(4) -0.019(5)
C37 0.018(4) 0.022(5) 0.021(4) -0.009(4) 0.000(3) -0.009(4)
C38 0.026(4) 0.026(5) 0.025(4) -0.008(4) -0.006(3) -0.013(4)
C39 0.030(5) 0.031(6) 0.027(5) -0.016(4) 0.003(4) -0.013(5)
C40 0.029(5) 0.025(5) 0.017(4) -0.005(4) 0.005(4) -0.008(5)
C41 0.026(5) 0.025(6) 0.036(5) -0.014(4) 0.010(4) -0.012(5)
C42 0.015(4) 0.016(5) 0.026(4) -0.006(4) 0.000(3) 0.002(4)
C43 0.018(4) 0.015(5) 0.014(4) -0.002(3) 0.001(3) -0.009(4)
C44 0.022(4) 0.008(4) 0.022(4) -0.002(3) -0.006(3) -0.005(4)
C45 0.019(4) 0.030(6) 0.031(5) -0.014(4) 0.001(4) -0.011(4)
C46 0.032(5) 0.019(5) 0.028(5) -0.009(4) 0.012(4) -0.014(4)
C47 0.034(5) 0.019(5) 0.032(5) 0.006(4) -0.014(4) -0.011(5)
C48 0.017(4) 0.026(5) 0.028(5) -0.007(4) -0.005(3) -0.008(4)
C3 0.029(4) 0.030(5) 0.041(5) -0.004(4) -0.003(4) -0.009(4)
C6 0.045(6) 0.043(6) 0.055(6) -0.020(5) -0.009(5) -0.015(5)

loop_
_atom_type_symbol
_atom_type_description
_atom_type_scat_dispersion_real
_atom_type_scat_dispersion_imag
_atom_type_scat_source
C C 0.0033 0.0016 'International Tables Vol C Tables 4.2.6.8 and 6.1.1.4'
H H 0.0000 0.0000 'International Tables Vol C Tables 4.2.6.8 and 6.1.1.4'
P P 0.1023 0.0942 'International Tables Vol C Tables 4.2.6.8 and 6.1.1.4'
S S 0.1246 0.1234 'International Tables Vol C Tables 4.2.6.8 and 6.1.1.4'
Au Au -2.0133 8.8022 'International Tables Vol C Tables 4.2.6.8 and 6.1.1.4'

loop_
_geom_angle_atom_site_label_1
_geom_angle_atom_site_label_2
_geom_angle_atom_site_label_3
_geom_angle
_geom_angle_site_symmetry_1
_geom_angle_site_symmetry_3
_geom_angle_publ_flag
P1 Au1 S1 173.46(8) . . ?
P1 Au1 Au2 107.85(6) . . ?
S1 Au1 Au2 77.98(6) . . ?
P2 Au2 S2 175.38(8) . . ?
P2 Au2 Au1 105.91(5) . . ?
S2 Au2 Au1 78.57(5) . . ?
C1 S1 Au1 106.1(3) . . ?
C7 S2 Au2 100.8(3) . . ?
C10 C9 C12 109.8(8) . . ?
C10 C9 C8 124.9(8) . . ?
C12 C9 C8 125.2(8) . . ?
C9 C10 C11 114.4(10) . . ?
C9 C10 S4' 114.9(7) . . ?
C11 C10 S4' 1(2) . . ?
C9 C10 H10 122.8 . . ?
C11 C10 H10 122.8 . . ?
S4' C10 H10 122.3 . . ?
C9 C10 H10' 122.6 . . ?
C11 C10 H10' 123.0 . . ?
S4' C10 H10' 122.6 . . ?
H10 C10 H10' 0.6 . . ?
C10 C11 S4 107.4(12) . . ?
C10 C11 H11 126.3 . . ?
S4 C11 H11 126.3 . . ?
C12 S4 C11 91.4(8) . . ?
C9 C12 C11' 115.8(9) . . ?
C9 C12 S4 116.8(7) . . ?
C11' C12 S4 1.2(10) . . ?
C9 C12 H12 121.6 . . ?
C11' C12 H12 122.6 . . ?
S4 C12 H12 121.6 . . ?
C9 C12 H12' 122.1 . . ?
C11' C12 H12' 122.1 . . ?
S4 C12 H12' 121.1 . . ?
H12 C12 H12' 0.7 . . ?
C10 S4' C11' 92.9(7) . . ?
C12 C11' S4' 106.6(10) . . ?
C12 C11' H11' 126.7 . . ?
S4' C11' H11' 126.7 . . ?
C25 P1 C19 104.5(4) . . ?
C25 P1 C13 105.2(4) . . ?
C19 P1 C13 105.3(4) . . ?
C25 P1 Au1 115.9(3) . . ?
C19 P1 Au1 112.0(3) . . ?
C13 P1 Au1 113.0(3) . . ?
C37 P2 C43 104.9(4) . . ?
C37 P2 C31 105.7(4) . . ?
C43 P2 C31 105.6(4) . . ?
C37 P2 Au2 113.2(3) . . ?
C43 P2 Au2 114.3(3) . . ?
C31 P2 Au2 112.4(2) . . ?
C2 C1 S1 175.1(9) . . ?
C1 C2 C3 173.0(10) . . ?
C8 C7 S2 179.5(9) . . ?
C7 C8 C9 174.0(9) . . ?
C18 C13 C14 120.5(8) . . ?
C18 C13 P1 121.4(7) . . ?
C14 C13 P1 117.9(7) . . ?
C13 C14 C15 118.8(10) . . ?
C13 C14 H14 120.6 . . ?
C15 C14 H14 120.6 . . ?
C16 C15 C14 119.8(10) . . ?
C16 C15 H15 120.1 . . ?
C14 C15 H15 120.1 . . ?
C17 C16 C15 122.8(9) . . ?
C17 C16 H16 118.6 . . ?
C15 C16 H16 118.6 . . ?
C16 C17 C18 119.8(10) . . ?
C16 C17 H17 120.1 . . ?
C18 C17 H17 120.1 . . ?
C13 C18 C17 118.2(9) . . ?
C13 C18 H18 120.9 . . ?
C17 C18 H18 120.9 . . ?
C24 C19 C20 119.2(8) . . ?
C24 C19 P1 121.5(7) . . ?
C20 C19 P1 119.3(7) . . ?
C19 C20 C21 119.3(9) . . ?
C19 C20 H20 120.4 . . ?
C21 C20 H20 120.4 . . ?
C22 C21 C20 121.5(9) . . ?
C22 C21 H21 119.3 . . ?
C20 C21 H21 119.3 . . ?
C21 C22 C23 119.4(8) . . ?
C21 C22 H22 120.3 . . ?
C23 C22 H22 120.3 . . ?
C22 C23 C24 120.1(9) . . ?
C22 C23 H23 119.9 . . ?
C24 C23 H23 119.9 . . ?
C19 C24 C23 120.5(9) . . ?
C19 C24 H24 119.7 . . ?
C23 C24 H24 119.7 . . ?
C26 C25 C30 118.5(8) . . ?
C26 C25 P1 118.0(6) . . ?
C30 C25 P1 123.4(6) . . ?
C25 C26 C27 120.3(8) . . ?
C25 C26 H26 119.8 . . ?
C27 C26 H26 119.8 . . ?
C28 C27 C26 119.2(8) . . ?
C28 C27 H27 120.4 . . ?
C26 C27 H27 120.4 . . ?
C27 C28 C29 121.8(9) . . ?
C27 C28 H28 119.1 . . ?
C29 C28 H28 119.1 . . ?
C30 C29 C28 119.5(9) . . ?
C30 C29 H29 120.3 . . ?
C28 C29 H29 120.3 . . ?
C29 C30 C25 120.6(8) . . ?
C29 C30 H30 119.7 . . ?
C25 C30 H30 119.7 . . ?
C36 C31 C32 119.5(9) . . ?
C36 C31 P2 121.1(7) . . ?
C32 C31 P2 119.4(7) . . ?
C33 C32 C31 119.1(9) . . ?
C33 C32 H32 120.5 . . ?
C31 C32 H32 120.5 . . ?
C34 C33 C32 121.1(9) . . ?
C34 C33 H33 119.5 . . ?
C32 C33 H33 119.5 . . ?
C35 C34 C33 121.1(10) . . ?
C35 C34 H34 119.5 . . ?
C33 C34 H34 119.5 . . ?
C34 C35 C36 119.5(9) . . ?
C34 C35 H35 120.3 . . ?
C36 C35 H35 120.3 . . ?
C31 C36 C35 119.8(9) . . ?
C31 C36 H36 120.1 . . ?
C35 C36 H36 120.1 . . ?
C42 C37 C38 118.4(8) . . ?
C42 C37 P2 121.5(6) . . ?
C38 C37 P2 120.0(6) . . ?
C39 C38 C37 120.2(8) . . ?
C39 C38 H38 119.9 . . ?
C37 C38 H38 119.9 . . ?
C38 C39 C40 121.0(8) . . ?
C38 C39 H39 119.5 . . ?
C40 C39 H39 119.5 . . ?
C39 C40 C41 118.7(8) . . ?
C39 C40 H40 120.6 . . ?
C41 C40 H40 120.6 . . ?
C42 C41 C40 120.7(8) . . ?
C42 C41 H41 119.7 . . ?
C40 C41 H41 119.7 . . ?
C41 C42 C37 120.9(8) . . ?
C41 C42 H42 119.6 . . ?
C37 C42 H42 119.6 . . ?
C48 C43 C44 119.0(7) . . ?
C48 C43 P2 117.7(5) . . ?
C44 C43 P2 123.2(6) . . ?
C45 C44 C43 119.8(8) . . ?
C45 C44 H44 120.1 . . ?
C43 C44 H44 120.1 . . ?
C46 C45 C44 122.0(8) . . ?
C46 C45 H45 119.0 . . ?
C44 C45 H45 119.0 . . ?
C45 C46 C47 118.9(8) . . ?
C45 C46 H46 120.5 . . ?
C47 C46 H46 120.5 . . ?
C48 C47 C46 119.9(9) . . ?
C48 C47 H47 120.0 . . ?
C46 C47 H47 120.0 . . ?
C43 C48 C47 120.3(7) . . ?
C43 C48 H48 119.8 . . ?
C47 C48 H48 119.8 . . ?
C4' C3 C6 106.4(10) . . ?
C4' C3 C4 25.7(12) . . ?
C6 C3 C4 111.2(8) . . ?
C4' C3 C2 124.9(9) . . ?
C6 C3 C2 125.3(7) . . ?
C4 C3 C2 123.2(8) . . ?
C5 C4 C3 117.6(10) . . ?
C5 C4 H4 121.2 . . ?
C3 C4 H4 121.2 . . ?
C4 C5 S3 104.8(6) . . ?
C4 C5 H5 127.6 . . ?
S3 C5 H5 127.6 . . ?
C6 S3 C5 95.5(4) . . ?
C3 C6 C5' 124.6(10) . . ?
C3 C6 S3 109.9(7) . . ?
C5' C6 S3 15.6(7) . . ?
C3 C6 H6 125.0 . . ?
C5' C6 H6 110.2 . . ?
S3 C6 H6 125.0 . . ?
C3 C6 H6' 117.7 . . ?
C5' C6 H6' 117.7 . . ?
S3 C6 H6' 132.0 . . ?
H6 C6 H6' 8.9 . . ?
C4' S3' C5' 99.8(9) . . ?
C3 C4' S3' 108.3(11) . . ?
C3 C4' H4' 125.8 . . ?
S3' C4' H4' 125.8 . . ?
C6 C5' S3' 96.7(9) . . ?
C6 C5' H5' 131.7 . . ?
S3' C5' H5' 131.6 . . ?

loop_
_geom_bond_atom_site_label_1
_geom_bond_atom_site_label_2
_geom_bond_distance
_geom_bond_site_symmetry_2
_geom_bond_publ_flag
Au1 P1 2.268(2) . ?
Au1 S1 2.326(2) . ?
Au1 Au2 3.0542(5) . ?
Au2 P2 2.2649(18) . ?
Au2 S2 2.3380(18) . ?
S1 C1 1.695(11) . ?
S2 C7 1.659(10) . ?
C9 C10 1.396(10) . ?
C9 C12 1.397(10) . ?
C9 C8 1.419(13) . ?
C10 C11 1.437(18) . ?
C10 S4' 1.650(10) . ?
C10 H10 0.9300 . ?
C10 H10' 0.9300 . ?
C11 S4 1.798(16) . ?
C11 H11 0.9300 . ?
S4 C12 1.643(12) . ?
C12 C11' 1.417(16) . ?
C12 H12 0.9300 . ?
C12 H12' 0.9300 . ?
S4' C11' 1.779(14) . ?
C11' H11' 0.9300 . ?
P1 C25 1.789(9) . ?
P1 C19 1.812(8) . ?
P1 C13 1.818(8) . ?
P2 C37 1.800(9) . ?
P2 C43 1.808(7) . ?
P2 C31 1.819(9) . ?
C1 C2 1.174(13) . ?
C2 C3 1.456(11) . ?
C7 C8 1.223(13) . ?
C13 C18 1.385(13) . ?
C13 C14 1.389(13) . ?
C14 C15 1.392(13) . ?
C14 H14 0.9300 . ?
C15 C16 1.340(17) . ?
C15 H15 0.9300 . ?
C16 C17 1.337(17) . ?
C16 H16 0.9300 . ?
C17 C18 1.408(13) . ?
C17 H17 0.9300 . ?
C18 H18 0.9300 . ?
C19 C24 1.364(13) . ?
C19 C20 1.393(13) . ?
C20 C21 1.393(12) . ?
C20 H20 0.9300 . ?
C21 C22 1.356(15) . ?
C21 H21 0.9300 . ?
C22 C23 1.369(13) . ?
C22 H22 0.9300 . ?
C23 C24 1.402(12) . ?
C23 H23 0.9300 . ?
C24 H24 0.9300 . ?
C25 C26 1.403(10) . ?
C25 C30 1.412(12) . ?
C26 C27 1.413(14) . ?
C26 H26 0.9300 . ?
C27 C28 1.366(14) . ?
C27 H27 0.9300 . ?
C28 C29 1.387(13) . ?
C28 H28 0.9300 . ?
C29 C30 1.387(14) . ?
C29 H29 0.9300 . ?
C30 H30 0.9300 . ?
C31 C36 1.381(12) . ?
C31 C32 1.387(12) . ?
C32 C33 1.379(14) . ?
C32 H32 0.9300 . ?
C33 C34 1.352(14) . ?
C33 H33 0.9300 . ?
C34 C35 1.349(14) . ?
C34 H34 0.9300 . ?
C35 C36 1.402(14) . ?
C35 H35 0.9300 . ?
C36 H36 0.9300 . ?
C37 C42 1.397(11) . ?
C37 C38 1.416(10) . ?
C38 C39 1.367(12) . ?
C38 H38 0.9300 . ?
C39 C40 1.394(12) . ?
C39 H39 0.9300 . ?
C40 C41 1.401(12) . ?
C40 H40 0.9300 . ?
C41 C42 1.366(13) . ?
C41 H41 0.9300 . ?
C42 H42 0.9300 . ?
C43 C48 1.388(11) . ?
C43 C44 1.396(11) . ?
C44 C45 1.377(11) . ?
C44 H44 0.9300 . ?
C45 C46 1.357(14) . ?
C45 H45 0.9300 . ?
C46 C47 1.405(13) . ?
C46 H46 0.9300 . ?
C47 C48 1.389(10) . ?
C47 H47 0.9300 . ?
C48 H48 0.9300 . ?
C3 C4' 1.385(14) . ?
C3 C6 1.399(10) . ?
C3 C4 1.417(12) . ?
C4 C5 1.408(14) . ?
C4 H4 0.9300 . ?
C5 S3 1.7618 . ?
C5 H5 0.9300 . ?
S3 C6 1.717(10) . ?
C6 C5' 1.407(16) . ?
C6 H6 0.9300 . ?
C6 H6' 0.9300 . ?
S3' C4' 1.662(16) . ?
S3' C5' 1.751(15) . ?
C4' H4' 0.9300 . ?
C5' H5' 0.9300 . ?
